data_7133106
loop_
_publ_author_name
'Saura-Sanmartin, Adrian'
'Cutillas-Font, Guillermo'
'Martinez-Cuezva, Alberto'
'Alajarin, Mateo'
'Esteban-Beteg&#xf3;n, F&#xe1;tima'
'Pena-S&#xe1;nchez, Pilar'
'G&#xe1;ndara, Felipe'
'Berna, Jose'

_publ_section_title
;
 Mechanical bonding of rigid MORFs using a tetratopic rotaxane.
;
_journal_issue 50
_journal_name_full 'Chemical communications (Cambridge, England)'
_journal_page_first 6431
_journal_page_last 6434
_journal_paper_doi 10.1039/d4cc02065k
_journal_volume 60
_journal_year 2024
_chemical_formula_moiety 'C68 H60 Co2 N6 O19'
_chemical_formula_sum 'C68 H60 Co2 N6 O19'
_chemical_formula_weight 1383.08
_space_group_crystal_system orthorhombic
_space_group_IT_number 62
_space_group_name_Hall '-P 2ac 2n'
_space_group_name_H-M_alt 'P n m a'
_atom_sites_solution_hydrogens mixed
_atom_sites_solution_primary dual
_audit_creation_date 2021-12-09
_audit_creation_method
;
Olex2 1.3
(compiled 2020.11.12 svn.r5f609507 for OlexSys, GUI svn.r6408)
;
_audit_update_record
;
2024-03-14 deposited with the CCDC.	2024-05-28 downloaded from the CCDC.
;
_cell_angle_alpha 90
_cell_angle_beta 90
_cell_angle_gamma 90
_cell_formula_units_Z 4
_cell_length_a 16.7950(9)
_cell_length_b 33.970(2)
_cell_length_c 13.8988(8)
_cell_measurement_reflns_used 9328
_cell_measurement_temperature 100.0
_cell_measurement_theta_max 27.544
_cell_measurement_theta_min 2.248
_cell_volume 7929.6(8)
_computing_cell_refinement 'SAINT V8.40B (?, 2016)'
_computing_data_reduction 'SAINT V8.40B (?, 2016)'
_computing_molecular_graphics 'Olex2 1.3 (Dolomanov et al., 2009)'
_computing_publication_material 'Olex2 1.3 (Dolomanov et al., 2009)'
_computing_structure_refinement 'SHELXL 2018/3 (Sheldrick, 2015)'
_computing_structure_solution 'SHELXT 2018/2 (Sheldrick, 2018)'
_diffrn_ambient_temperature 100.0
_diffrn_measured_fraction_theta_full 0.999
_diffrn_measured_fraction_theta_max 0.998
_diffrn_measurement_device_type 'Bruker D8 QUEST PHOTON II CMOS'
_diffrn_radiation_type MoK\a
_diffrn_radiation_wavelength 0.71073
_diffrn_reflns_av_R_equivalents 0.0600
_diffrn_reflns_av_unetI/netI 0.0243
_diffrn_reflns_Laue_measured_fraction_full 0.999
_diffrn_reflns_Laue_measured_fraction_max 0.998
_diffrn_reflns_limit_h_max 22
_diffrn_reflns_limit_h_min -22
_diffrn_reflns_limit_k_max 45
_diffrn_reflns_limit_k_min -45
_diffrn_reflns_limit_l_max 18
_diffrn_reflns_limit_l_min -18
_diffrn_reflns_number 164104
_diffrn_reflns_point_group_measured_fraction_full 0.999
_diffrn_reflns_point_group_measured_fraction_max 0.998
_diffrn_reflns_theta_full 25.242
_diffrn_reflns_theta_max 28.314
_diffrn_reflns_theta_min 1.902
_diffrn_source_current 1.0
_diffrn_source_power 0.05
_diffrn_source_voltage 50.0
_exptl_absorpt_coefficient_mu 0.483
_exptl_absorpt_correction_T_max 0.7457
_exptl_absorpt_correction_T_min 0.6599
_exptl_absorpt_correction_type multi-scan
_exptl_crystal_colour pink
_exptl_crystal_colour_primary pink
_exptl_crystal_density_diffrn 1.159
_exptl_crystal_description prism
_exptl_crystal_F_000 2864
_exptl_crystal_size_max 0.14
_exptl_crystal_size_mid 0.12
_exptl_crystal_size_min 0.04
_refine_diff_density_max 1.600
_refine_diff_density_min -0.835
_refine_diff_density_rms 0.091
_refine_ls_extinction_method none
_refine_ls_goodness_of_fit_ref 1.080
_refine_ls_hydrogen_treatment mixed
_refine_ls_matrix_type full
_refine_ls_number_parameters 495
_refine_ls_number_reflns 10028
_refine_ls_number_restraints 182
_refine_ls_restrained_S_all 1.073
_refine_ls_R_factor_all 0.1100
_refine_ls_R_factor_gt 0.0726
_refine_ls_shift/su_max 0.001
_refine_ls_shift/su_mean 0.000
_refine_ls_structure_factor_coef Fsqd
_refine_ls_weighting_details 'w=1/[\s^2^(Fo^2^)+(0.1170P)^2^+17.3598P] where P=(Fo^2^+2Fc^2^)/3'
_refine_ls_weighting_scheme calc
_refine_ls_wR_factor_gt 0.2003
_refine_ls_wR_factor_ref 0.2519
_reflns_Friedel_coverage 0.000
_reflns_number_gt 6755
_reflns_number_total 10028
_reflns_threshold_expression 'I > 2\s(I)'
_cod_data_source_file d4cc02065k2.cif
_cod_data_source_block as_iv__0msp
_cod_depositor_comments 'Adding full bibliography for 7133105--7133106.cif.'
_cod_database_code 7133106
_shelx_shelxl_version_number 2018/3
_shelx_space_group_comment
;
The symmetry employed for this shelxl refinement is uniquely defined
by the following loop, which should always be used as a source of
symmetry information in preference to the above space-group names.
They are only intended as comments.
;
_shelx_estimated_absorpt_t_max 0.981
_shelx_estimated_absorpt_t_min 0.935
_olex2_refinement_description
;
1. Fixed Uiso
 At 1.2 times of:
  All C(H) groups, All C(H,H) groups
 At 1.5 times of:
  All O(H,H) groups
2. Restrained distances
 C32A-C31A = C34A-C33A
 1.37 with sigma of 0.02
 C32A-C33A
 1.38 with sigma of 0.02
 C32B-C31B = C29-C34B = C34B-C33B
 1.37 with sigma of 0.02
 C31A-C30A
 1.36 with sigma of 0.02
 C32B-C33B
 1.38 with sigma of 0.02
 C31B-C30B = C30B-C29
 1.36 with sigma of 0.02
 C32B-C34B
 2.38 with sigma of 0.04
 C31B-C29
 2.36 with sigma of 0.04
 C32A-C30A = C30A-C34A
 2.37 with sigma of 0.04
 C32A-C34A
 2.38 with sigma of 0.04
 C32B-C30B = C30B-C34B = C29-C33B
 2.37 with sigma of 0.04
 C32A-C31A \\sim C31A-C30A \\sim C34A-C33A \\sim C33A-C32A
 with sigma of 0.02
 C32A-C34A \\sim C32A-C30A \\sim C34A-C30A \\sim C33A-C31A
 with sigma of 0.04
 C32B-C31B \\sim C31B-C30B \\sim C30B-C29 \\sim C29-C34B \\sim C34B-C33B \\sim
C33B-C32B
 with sigma of 0.02
 C32B-C34B \\sim C32B-C30B \\sim C34B-C30B \\sim C29-C31B \\sim C29-C33B \\sim
C33B-C31B
 with sigma of 0.04
3. Restrained planarity
 C30A, C31A, C32A, C33A, C34A
 with sigma of 0.1
 C29, C30B, C31B, C32B, C33B, C34B
 with sigma of 0.1
4. Uiso/Uaniso restraints and constraints
C29 \\sim C30B \\sim C31B \\sim C32B \\sim C33B \\sim C34B: within 2A with
sigma of 0.04 and sigma for terminal atoms of 0.08 within 2A
C30A \\sim C31A \\sim C32A \\sim C33A \\sim C34A: within 2A with sigma of 0.04
and sigma for terminal atoms of 0.08 within 2A
Uanis(C30B) = Uanis(C30A)
5. Rigid body (RIGU) restrains
 C30A, C31A, C32A, C33A, C34A
 with sigma for 1-2 distances of 0.004 and sigma for 1-3 distances of 0.004
 C29, C30B, C31B, C32B, C33B, C34B
 with sigma for 1-2 distances of 0.004 and sigma for 1-3 distances of 0.004
 C30B, C31B, C32B, C33B, C34B
 with sigma for 1-2 distances of 0.004 and sigma for 1-3 distances of 0.004
6. Others
 Sof(O6B)=Sof(C30B)=Sof(H30B)=Sof(C31B)=Sof(H31B)=Sof(C32B)=Sof(H32B)=
 Sof(C33B)=Sof(H33B)=Sof(C34B)=Sof(H34B)=1-FVAR(1)
 Sof(O6A)=Sof(C30A)=Sof(H30A)=Sof(C31A)=Sof(H31A)=Sof(C32A)=Sof(H32A)=
 Sof(C33A)=Sof(H33A)=Sof(C34A)=Sof(H34A)=FVAR(1)
 Fixed Sof: H10A(0.5) H10B(0.5)
7.a Rotating group:
 O9(H9A,H9B), O10(H10A,H10B)
7.b Secondary CH2 refined with riding coordinates:
 C9(H9C,H9D), C11(H11A,H11B), C25(H25A,H25B), C28(H28A,H28B)
7.c Aromatic/amide H refined with riding coordinates:
 C3(H3), C5(H5), C7(H7), C13(H13), C14(H14), C16(H16), C17(H17), C20(H20),
 C21(H21), C23(H23), C24(H24), C27(H27), C30A(H30A), C30B(H30B), C31A(H31A),
 C31B(H31B), C32A(H32A), C32B(H32B), C33A(H33A), C33B(H33B), C34A(H34A),
 C34B(H34B)
;
_smtbx_masks_void_probe_radius 1.2
_smtbx_masks_void_truncation_radius 1.2
_olex2_submission_special_instructions 'No special instructions were received'

loop_
_space_group_symop_operation_xyz
'x, y, z'
'-x+1/2, -y, z+1/2'
'-x, y+1/2, -z'
'x+1/2, -y+1/2, -z+1/2'
'-x, -y, -z'
'x-1/2, y, -z-1/2'
'x, -y-1/2, z'
'-x-1/2, y-1/2, z-1/2'

loop_
_atom_site_label
_atom_site_type_symbol
_atom_site_fract_x
_atom_site_fract_y
_atom_site_fract_z
_atom_site_U_iso_or_equiv
_atom_site_adp_type
_atom_site_occupancy
_atom_site_site_symmetry_order
_atom_site_calc_flag
_atom_site_refinement_flags_posn
_atom_site_refinement_flags_adp
_atom_site_refinement_flags_occupancy
_atom_site_disorder_assembly
_atom_site_disorder_group
Co1 Co 0.61796(4) 0.250000 0.28649(5) 0.0406(2) Uani 1 2 d S T P . .
Co2 Co 0.41557(4) 0.250000 0.24048(5) 0.03430(18) Uani 1 2 d S T P . .
O1 O 0.67738(18) 0.29383(9) 0.2132(3) 0.0716(12) Uani 1 1 d . . . . .
O2 O 0.58677(17) 0.31724(8) 0.1110(3) 0.0535(8) Uani 1 1 d . . . . .
O3 O 0.62174(14) 0.45781(8) -0.00357(18) 0.0392(6) Uani 1 1 d . . . . .
O4 O 0.89315(19) 0.37532(10) 0.3368(3) 0.0622(9) Uani 1 1 d . . . . .
O5 O 0.44147(19) 0.29607(9) 0.3296(2) 0.0576(8) Uani 1 1 d . . . . .
O6A O 0.5643(4) 0.2819(3) 0.3846(6) 0.048(3) Uani 0.502(17) 1 d . . P A 1
O6B O 0.5674(4) 0.3029(3) 0.3423(7) 0.048(3) Uani 0.498(17) 1 d . . P A 2
O7 O 0.60698(17) 0.50391(9) 0.6217(2) 0.0529(7) Uani 1 1 d . . . . .
O8 O 0.52817(19) 0.250000 0.1745(2) 0.0338(7) Uani 1 2 d S T P A .
O9 O 0.37510(17) 0.20720(8) 0.1395(2) 0.0464(7) Uani 1 1 d . . . . .
H9A H 0.393822 0.183429 0.154124 0.070 Uiso 1 1 d R U . . .
H9B H 0.380001 0.219237 0.094664 0.070 Uiso 1 1 d R U . . .
O10 O 0.3079(2) 0.250000 0.3083(3) 0.0564(11) Uani 1 2 d S T P A .
H10A H 0.263909 0.234927 0.275662 0.085 Uiso 0.5 1 d R U P . .
H10B H 0.279334 0.275990 0.312671 0.085 Uiso 0.5 1 d R U P . .
O11 O 0.7132(3) 0.250000 0.3906(4) 0.102(2) Uani 1 2 d S T P A .
N1 N 0.74474(19) 0.48408(9) 0.0056(2) 0.0374(7) Uani 1 1 d . . . . .
H1 H 0.783(3) 0.4851(12) 0.034(3) 0.036(11) Uiso 1 1 d . . . . .
N2 N 0.93383(19) 0.42709(10) 0.2473(2) 0.0392(7) Uani 1 1 d . . . . .
H2 H 0.918(3) 0.4460(15) 0.198(4) 0.057(14) Uiso 1 1 d . . . . .
N3 N 0.5360(2) 0.45266(11) 0.6786(2) 0.0466(8) Uani 1 1 d . . . . .
C1 C 0.6499(2) 0.32034(11) 0.1588(4) 0.0472(10) Uani 1 1 d . . . . .
C2 C 0.6965(2) 0.35793(11) 0.1534(3) 0.0406(8) Uani 1 1 d . . . . .
C3 C 0.7632(2) 0.36215(11) 0.2127(3) 0.0416(8) Uani 1 1 d . . . . .
H3 H 0.778626 0.341263 0.254097 0.050 Uiso 1 1 calc R U . . .
C4 C 0.8070(2) 0.39681(11) 0.2111(3) 0.0365(7) Uani 1 1 d . . . . .
C5 C 0.7815(2) 0.42746(10) 0.1521(3) 0.0344(7) Uani 1 1 d . . . . .
H5 H 0.809455 0.451772 0.153392 0.041 Uiso 1 1 calc R U . . .
C6 C 0.7168(2) 0.42342(10) 0.0917(2) 0.0327(7) Uani 1 1 d . . . . .
C7 C 0.6743(2) 0.38830(10) 0.0928(3) 0.0355(7) Uani 1 1 d . . . . .
H7 H 0.629689 0.385120 0.051531 0.043 Uiso 1 1 calc R U . . .
C8 C 0.6901(2) 0.45648(10) 0.0274(2) 0.0331(7) Uani 1 1 d . . . . .
C9 C 0.7268(2) 0.51862(11) -0.0531(3) 0.0418(8) Uani 1 1 d . . . . .
H9C H 0.711667 0.540810 -0.010705 0.050 Uiso 1 1 calc R U . . .
H9D H 0.680908 0.512745 -0.095530 0.050 Uiso 1 1 calc R U . . .
C10 C 0.8808(2) 0.39928(12) 0.2701(3) 0.0418(8) Uani 1 1 d . . . . .
C11 C 1.0085(2) 0.43258(15) 0.2979(3) 0.0517(11) Uani 1 1 d . . . . .
H11A H 1.024198 0.407416 0.328439 0.062 Uiso 1 1 calc R U . . .
H11B H 1.000839 0.452247 0.349691 0.062 Uiso 1 1 calc R U . . .
C12 C 1.0749(2) 0.44625(13) 0.2322(3) 0.0425(9) Uani 1 1 d . . . . .
C13 C 1.1019(3) 0.42211(13) 0.1606(3) 0.0514(10) Uani 1 1 d . . . . .
H13 H 1.077334 0.397261 0.150630 0.062 Uiso 1 1 calc R U . . .
C14 C 1.1657(2) 0.43365(12) 0.1014(3) 0.0451(9) Uani 1 1 d . . . . .
H14 H 1.183713 0.416497 0.052001 0.054 Uiso 1 1 calc R U . . .
C15 C 1.2022(2) 0.46949(11) 0.1142(3) 0.0386(8) Uani 1 1 d . . . . .
C16 C 1.1739(2) 0.49408(12) 0.1857(3) 0.0408(8) Uani 1 1 d . . . . .
H16 H 1.197783 0.519152 0.194876 0.049 Uiso 1 1 calc R U . . .
C17 C 1.1110(2) 0.48268(12) 0.2444(3) 0.0413(8) Uani 1 1 d . . . . .
H17 H 1.092510 0.499963 0.293297 0.050 Uiso 1 1 calc R U . . .
C18 C 0.5000(2) 0.30565(12) 0.3761(3) 0.0452(9) Uani 1 1 d . . . . .
C19 C 0.4909(2) 0.33604(11) 0.4530(3) 0.0412(8) Uani 1 1 d . . . . .
C20 C 0.5572(2) 0.34728(15) 0.5061(4) 0.0566(12) Uani 1 1 d . . . . .
H20 H 0.607399 0.335367 0.493812 0.068 Uiso 1 1 calc R U . . .
C21 C 0.5505(2) 0.37588(15) 0.5773(3) 0.0546(11) Uani 1 1 d . . . . .
H21 H 0.596002 0.383141 0.613776 0.065 Uiso 1 1 calc R U . . .
C22 C 0.4784(2) 0.39379(11) 0.5952(3) 0.0418(8) Uani 1 1 d . . . . .
C23 C 0.4127(2) 0.38214(12) 0.5424(3) 0.0452(9) Uani 1 1 d . . . . .
H23 H 0.362533 0.394031 0.554431 0.054 Uiso 1 1 calc R U . . .
C24 C 0.4190(2) 0.35345(12) 0.4722(3) 0.0436(9) Uani 1 1 d . . . . .
H24 H 0.373102 0.345722 0.437059 0.052 Uiso 1 1 calc R U . . .
C25 C 0.4697(3) 0.42453(13) 0.6723(3) 0.0478(9) Uani 1 1 d . . . . .
H25A H 0.419956 0.439386 0.660512 0.057 Uiso 1 1 calc R U . . .
H25B H 0.464189 0.411110 0.735153 0.057 Uiso 1 1 calc R U . . .
C26 C 0.5498(2) 0.48039(12) 0.6129(3) 0.0470(10) Uani 1 1 d . . . . .
C27 C 0.4965(2) 0.48477(11) 0.5293(3) 0.0428(8) Uani 1 1 d . . . . .
H27 H 0.456746 0.465490 0.517410 0.051 Uiso 1 1 calc R U . . .
C28 C 0.5851(3) 0.45195(16) 0.7670(3) 0.0584(12) Uani 1 1 d . . . . .
H28A H 0.550615 0.445615 0.822677 0.070 Uiso 1 1 calc R U . . .
H28B H 0.607842 0.478477 0.777807 0.070 Uiso 1 1 calc R U . . .
C29 C 0.6523(4) 0.42225(17) 0.7623(4) 0.0673(13) Uani 1 1 d D U . . .
C30A C 0.6377(12) 0.3889(5) 0.8204(14) 0.089(3) Uani 0.502(17) 1 d D U P A 1
H30A H 0.591525 0.387458 0.859702 0.107 Uiso 0.502(17) 1 calc R U P A 1
C30B C 0.6644(10) 0.3903(4) 0.8211(12) 0.089(3) Uani 0.498(17) 1 d D U P A 2
H30B H 0.625820 0.384730 0.869246 0.107 Uiso 0.498(17) 1 calc R U P A 2
C31A C 0.6914(13) 0.3587(6) 0.8188(15) 0.109(6) Uani 0.502(17) 1 d D U P A 1
H31A H 0.682592 0.336149 0.857697 0.131 Uiso 0.502(17) 1 calc R U P A 1
C31B C 0.7291(9) 0.3662(5) 0.8138(14) 0.094(4) Uani 0.498(17) 1 d D U P A 2
H31B H 0.735145 0.344391 0.855992 0.113 Uiso 0.498(17) 1 calc R U P A 2
C32A C 0.7570(12) 0.3606(6) 0.7625(15) 0.104(6) Uani 0.502(17) 1 d D U P A 1
H32A H 0.793036 0.339028 0.760648 0.125 Uiso 0.502(17) 1 calc R U P A 1
C32B C 0.7858(9) 0.3738(5) 0.7442(14) 0.087(4) Uani 0.498(17) 1 d D U P A 2
H32B H 0.831347 0.357413 0.738632 0.105 Uiso 0.498(17) 1 calc R U P A 2
C33A C 0.7718(11) 0.3936(6) 0.7081(18) 0.092(5) Uani 0.502(17) 1 d D U P A 1
H33A H 0.819577 0.395715 0.671955 0.110 Uiso 0.502(17) 1 calc R U P A 1
C33B C 0.7760(11) 0.4052(6) 0.6830(15) 0.074(4) Uani 0.498(17) 1 d D U P A 2
H33B H 0.813408 0.409910 0.633041 0.089 Uiso 0.498(17) 1 calc R U P A 2
C34A C 0.7168(15) 0.4232(8) 0.707(2) 0.072(5) Uani 0.502(17) 1 d D U P A 1
H34A H 0.724808 0.445015 0.664948 0.086 Uiso 0.502(17) 1 calc R U P A 1
C34B C 0.7114(14) 0.4299(8) 0.694(2) 0.066(4) Uani 0.498(17) 1 d D U P A 2
H34B H 0.707051 0.452636 0.655058 0.079 Uiso 0.498(17) 1 calc R U P A 2

loop_
_atom_site_aniso_label
_atom_site_aniso_U_11
_atom_site_aniso_U_22
_atom_site_aniso_U_33
_atom_site_aniso_U_23
_atom_site_aniso_U_13
_atom_site_aniso_U_12
Co1 0.0294(3) 0.0524(4) 0.0400(4) 0.000 0.0004(3) 0.000
Co2 0.0293(3) 0.0323(3) 0.0413(4) 0.000 -0.0026(3) 0.000
O1 0.0378(15) 0.0340(15) 0.143(4) 0.0354(18) -0.0252(18) -0.0082(12)
O2 0.0389(15) 0.0391(15) 0.082(2) 0.0127(15) -0.0088(14) -0.0072(12)
O3 0.0316(12) 0.0441(14) 0.0419(13) 0.0043(11) -0.0041(10) -0.0025(10)
O4 0.0517(17) 0.063(2) 0.072(2) 0.0360(17) -0.0131(16) -0.0110(15)
O5 0.0509(17) 0.0582(18) 0.0635(19) -0.0288(15) -0.0208(15) 0.0163(14)
O6A 0.043(3) 0.061(6) 0.040(4) -0.011(4) -0.007(3) 0.017(3)
O6B 0.041(3) 0.044(5) 0.059(5) -0.020(4) 0.004(3) 0.002(3)
O7 0.0479(16) 0.0506(16) 0.0601(18) -0.0224(14) 0.0092(13) -0.0147(13)
O8 0.0293(16) 0.0322(16) 0.0398(17) 0.000 0.0019(14) 0.000
O9 0.0548(17) 0.0361(14) 0.0481(15) 0.0065(11) -0.0097(13) -0.0115(12)
O10 0.0268(18) 0.088(3) 0.054(2) 0.000 -0.0013(17) 0.000
O11 0.024(2) 0.215(8) 0.066(3) 0.000 0.003(2) 0.000
N1 0.0319(15) 0.0385(16) 0.0418(16) 0.0123(13) -0.0072(13) -0.0045(12)
N2 0.0386(15) 0.0421(16) 0.0369(15) 0.0130(13) -0.0061(13) -0.0072(13)
N3 0.0470(18) 0.054(2) 0.0385(16) -0.0146(15) 0.0044(14) -0.0118(15)
C1 0.0305(17) 0.0311(18) 0.080(3) 0.0107(18) -0.0001(18) 0.0003(14)
C2 0.0294(16) 0.0323(17) 0.060(2) 0.0016(16) 0.0061(16) 0.0016(13)
C3 0.0307(17) 0.0320(17) 0.062(2) 0.0090(16) 0.0027(16) 0.0013(14)
C4 0.0314(17) 0.0348(17) 0.0432(18) 0.0066(14) 0.0031(14) -0.0032(13)
C5 0.0331(16) 0.0302(16) 0.0399(17) 0.0046(13) 0.0019(14) -0.0021(13)
C6 0.0326(16) 0.0304(16) 0.0351(16) 0.0005(13) 0.0066(13) 0.0003(13)
C7 0.0288(16) 0.0308(16) 0.0469(19) 0.0004(14) 0.0047(14) 0.0004(12)
C8 0.0326(16) 0.0314(16) 0.0353(16) 0.0002(13) 0.0005(13) -0.0010(13)
C9 0.0410(19) 0.0372(18) 0.047(2) 0.0128(16) -0.0021(16) -0.0023(15)
C10 0.0369(18) 0.0404(19) 0.048(2) 0.0154(16) -0.0010(16) -0.0048(15)
C11 0.041(2) 0.075(3) 0.0387(19) 0.019(2) -0.0091(16) -0.016(2)
C12 0.0348(18) 0.055(2) 0.0376(19) 0.0167(16) -0.0084(14) -0.0086(16)
C13 0.057(2) 0.044(2) 0.053(2) 0.0093(18) -0.0031(19) -0.0165(19)
C14 0.046(2) 0.043(2) 0.046(2) 0.0035(17) 0.0009(17) -0.0080(16)
C15 0.0352(17) 0.0404(18) 0.0402(18) 0.0124(15) -0.0059(14) -0.0002(14)
C16 0.0379(18) 0.044(2) 0.0407(19) 0.0071(16) -0.0076(15) -0.0051(15)
C17 0.0393(19) 0.049(2) 0.0360(18) 0.0089(16) -0.0061(15) -0.0032(16)
C18 0.0367(19) 0.049(2) 0.050(2) -0.0162(18) -0.0012(17) 0.0001(16)
C19 0.0374(18) 0.0422(19) 0.0440(19) -0.0077(16) -0.0042(15) 0.0000(15)
C20 0.0326(19) 0.072(3) 0.065(3) -0.029(2) -0.0023(18) 0.0027(19)
C21 0.036(2) 0.071(3) 0.056(2) -0.027(2) -0.0018(18) -0.0057(19)
C22 0.042(2) 0.0407(19) 0.0424(19) -0.0063(15) 0.0025(16) -0.0071(15)
C23 0.0378(19) 0.046(2) 0.052(2) -0.0088(18) -0.0066(17) 0.0068(16)
C24 0.0387(19) 0.0414(19) 0.051(2) -0.0091(17) -0.0123(16) 0.0046(15)
C25 0.051(2) 0.051(2) 0.042(2) -0.0110(17) 0.0096(17) -0.0141(18)
C26 0.044(2) 0.047(2) 0.050(2) -0.0224(18) 0.0095(17) -0.0120(17)
C27 0.0380(18) 0.0409(19) 0.049(2) -0.0174(16) 0.0084(16) -0.0075(15)
C28 0.065(3) 0.071(3) 0.040(2) -0.017(2) -0.002(2) -0.015(2)
C29 0.079(3) 0.071(3) 0.053(3) -0.015(2) -0.021(2) -0.010(3)
C30A 0.119(10) 0.082(4) 0.066(4) -0.006(3) -0.026(6) 0.003(6)
C30B 0.119(10) 0.082(4) 0.066(4) -0.006(3) -0.026(6) 0.003(6)
C31A 0.119(13) 0.090(10) 0.119(12) -0.002(9) -0.023(11) 0.009(9)
C31B 0.088(10) 0.095(10) 0.099(10) 0.010(8) -0.036(8) -0.008(7)
C32A 0.115(13) 0.089(11) 0.110(13) -0.017(9) -0.031(10) 0.029(10)
C32B 0.082(8) 0.082(10) 0.098(10) 0.006(8) -0.040(7) 0.000(7)
C33A 0.074(9) 0.090(13) 0.111(16) -0.013(9) -0.053(8) 0.021(8)
C33B 0.080(8) 0.071(9) 0.070(8) -0.006(6) -0.032(6) 0.007(6)
C34A 0.043(7) 0.081(11) 0.091(14) -0.029(8) -0.021(8) 0.004(7)
C34B 0.057(9) 0.068(9) 0.072(8) -0.016(6) -0.024(6) -0.004(6)

loop_
_atom_type_symbol
_atom_type_description
_atom_type_scat_dispersion_real
_atom_type_scat_dispersion_imag
_atom_type_scat_source
C C 0.0033 0.0016 'International Tables Vol C Tables 4.2.6.8 and 6.1.1.4'
H H 0.0000 0.0000 'International Tables Vol C Tables 4.2.6.8 and 6.1.1.4'
Co Co 0.3494 0.9721 'International Tables Vol C Tables 4.2.6.8 and 6.1.1.4'
N N 0.0061 0.0033 'International Tables Vol C Tables 4.2.6.8 and 6.1.1.4'
O O 0.0106 0.0060 'International Tables Vol C Tables 4.2.6.8 and 6.1.1.4'

loop_
_geom_angle_atom_site_label_1
_geom_angle_atom_site_label_2
_geom_angle_atom_site_label_3
_geom_angle
_geom_angle_site_symmetry_1
_geom_angle_site_symmetry_3
_geom_angle_publ_flag
O1 Co1 O1 92.5(2) . 7_565 ?
O1 Co1 O6B 168.7(3) . 7_565 ?
O1 Co1 O6B 76.3(3) . . ?
O1 Co1 O6B 76.3(3) 7_565 7_565 ?
O1 Co1 O6B 168.7(3) 7_565 . ?
O1 Co1 O8 88.98(12) 7_565 . ?
O1 Co1 O8 88.98(12) . . ?
O1 Co1 O11 88.42(14) 7_565 . ?
O1 Co1 O11 88.42(14) . . ?
O6A Co1 O1 164.8(4) . 7_565 ?
O6A Co1 O1 164.8(4) 7_565 . ?
O6A Co1 O1 99.6(4) . . ?
O6A Co1 O1 99.6(4) 7_565 7_565 ?
O6A Co1 O6A 67.1(7) 7_565 . ?
O6A Co1 O6B 25.7(2) 7_565 7_565 ?
O6A Co1 O6B 91.7(6) . 7_565 ?
O6A Co1 O8 100.33(19) . . ?
O6A Co1 O8 100.33(19) 7_565 . ?
O6A Co1 O11 82.8(2) 7_565 . ?
O6A Co1 O11 82.8(2) . . ?
O6B Co1 O6B 114.8(5) 7_565 . ?
O6B Co1 O8 89.1(2) 7_565 . ?
O6B Co1 O8 89.1(2) . . ?
O6B Co1 O11 92.9(2) . . ?
O6B Co1 O11 92.9(2) 7_565 . ?
O11 Co1 O8 176.24(17) . . ?
O5 Co2 O5 100.0(2) 7_565 . ?
O5 Co2 O8 94.17(12) 7_565 . ?
O5 Co2 O8 94.17(12) . . ?
O5 Co2 O9 86.81(12) . 7_565 ?
O5 Co2 O9 171.69(12) . . ?
O5 Co2 O9 171.69(12) 7_565 7_565 ?
O5 Co2 O9 86.82(12) 7_565 . ?
O8 Co2 O9 89.99(11) . . ?
O8 Co2 O9 89.99(11) . 7_565 ?
O9 Co2 O9 86.00(15) . 7_565 ?
O10 Co2 O5 84.76(13) . . ?
O10 Co2 O5 84.76(13) . 7_565 ?
O10 Co2 O8 178.33(16) . . ?
O10 Co2 O9 91.23(12) . . ?
O10 Co2 O9 91.23(12) . 7_565 ?
C1 O1 Co1 129.3(3) . . ?
C18 O5 Co2 134.2(3) . . ?
C18 O6A Co1 129.4(5) . . ?
C18 O6B Co1 124.6(6) . . ?
Co2 O8 Co1 108.25(15) . . ?
Co2 O9 H9A 110.9 . . ?
Co2 O9 H9B 98.1 . . ?
H9A O9 H9B 130.2 . . ?
Co2 O10 H10A 116.3 . . ?
Co2 O10 H10B 116.8 . . ?
H10A O10 H10B 97.1 . . ?
C8 N1 H1 120(3) . . ?
C8 N1 C9 123.0(3) . . ?
C9 N1 H1 115(3) . . ?
C10 N2 H2 117(3) . . ?
C10 N2 C11 123.5(3) . . ?
C11 N2 H2 120(3) . . ?
C25 N3 C28 117.5(4) . . ?
C26 N3 C25 123.4(4) . . ?
C26 N3 C28 118.9(4) . . ?
O1 C1 C2 116.5(4) . . ?
O2 C1 O1 124.4(3) . . ?
O2 C1 C2 119.1(3) . . ?
C3 C2 C1 118.5(3) . . ?
C7 C2 C1 121.6(4) . . ?
C7 C2 C3 119.9(3) . . ?
C2 C3 H3 119.9 . . ?
C4 C3 C2 120.1(3) . . ?
C4 C3 H3 119.9 . . ?
C3 C4 C5 118.8(3) . . ?
C3 C4 C10 118.7(3) . . ?
C5 C4 C10 122.5(3) . . ?
C4 C5 H5 119.2 . . ?
C6 C5 C4 121.7(3) . . ?
C6 C5 H5 119.2 . . ?
C5 C6 C7 118.9(3) . . ?
C5 C6 C8 121.4(3) . . ?
C7 C6 C8 119.6(3) . . ?
C2 C7 C6 120.5(3) . . ?
C2 C7 H7 119.7 . . ?
C6 C7 H7 119.7 . . ?
O3 C8 N1 122.2(3) . . ?
O3 C8 C6 121.0(3) . . ?
N1 C8 C6 116.8(3) . . ?
N1 C9 H9C 109.4 . . ?
N1 C9 H9D 109.4 . . ?
N1 C9 C15 111.3(3) . 5_765 ?
H9C C9 H9D 108.0 . . ?
C15 C9 H9C 109.4 5_765 . ?
C15 C9 H9D 109.4 5_765 . ?
O4 C10 N2 121.7(4) . . ?
O4 C10 C4 120.6(3) . . ?
N2 C10 C4 117.6(3) . . ?
N2 C11 H11A 109.1 . . ?
N2 C11 H11B 109.1 . . ?
N2 C11 C12 112.6(3) . . ?
H11A C11 H11B 107.8 . . ?
C12 C11 H11A 109.1 . . ?
C12 C11 H11B 109.1 . . ?
C13 C12 C11 120.0(4) . . ?
C13 C12 C17 118.6(4) . . ?
C17 C12 C11 121.4(4) . . ?
C12 C13 H13 119.6 . . ?
C12 C13 C14 120.8(4) . . ?
C14 C13 H13 119.6 . . ?
C13 C14 H14 119.6 . . ?
C15 C14 C13 120.7(4) . . ?
C15 C14 H14 119.6 . . ?
C14 C15 C9 120.9(4) . 5_765 ?
C14 C15 C16 118.4(4) . . ?
C16 C15 C9 120.8(3) . 5_765 ?
C15 C16 H16 119.5 . . ?
C15 C16 C17 121.0(4) . . ?
C17 C16 H16 119.5 . . ?
C12 C17 C16 120.6(4) . . ?
C12 C17 H17 119.7 . . ?
C16 C17 H17 119.7 . . ?
O5 C18 O6A 122.0(5) . . ?
O5 C18 O6B 121.3(5) . . ?
O5 C18 C19 118.8(3) . . ?
O6A C18 C19 115.5(4) . . ?
O6B C18 C19 114.7(4) . . ?
C20 C19 C18 119.2(4) . . ?
C24 C19 C18 121.8(3) . . ?
C24 C19 C20 118.9(4) . . ?
C19 C20 H20 119.9 . . ?
C19 C20 C21 120.3(4) . . ?
C21 C20 H20 119.9 . . ?
C20 C21 H21 119.7 . . ?
C22 C21 C20 120.6(4) . . ?
C22 C21 H21 119.7 . . ?
C21 C22 C23 118.6(4) . . ?
C21 C22 C25 121.4(4) . . ?
C23 C22 C25 120.0(4) . . ?
C22 C23 H23 119.5 . . ?
C24 C23 C22 121.0(4) . . ?
C24 C23 H23 119.5 . . ?
C19 C24 C23 120.6(4) . . ?
C19 C24 H24 119.7 . . ?
C23 C24 H24 119.7 . . ?
N3 C25 C22 114.9(3) . . ?
N3 C25 H25A 108.5 . . ?
N3 C25 H25B 108.5 . . ?
C22 C25 H25A 108.5 . . ?
C22 C25 H25B 108.5 . . ?
H25A C25 H25B 107.5 . . ?
O7 C26 N3 121.1(4) . . ?
O7 C26 C27 118.5(4) . . ?
N3 C26 C27 120.4(3) . . ?
C26 C27 H27 119.6 . . ?
C27 C27 C26 120.8(4) 5_666 . ?
C27 C27 H27 119.6 5_666 . ?
N3 C28 H28A 109.0 . . ?
N3 C28 H28B 109.0 . . ?
N3 C28 C29 113.0(4) . . ?
H28A C28 H28B 107.8 . . ?
C29 C28 H28A 109.0 . . ?
C29 C28 H28B 109.0 . . ?
C30A C29 C28 112.3(9) . . ?
C30B C29 C28 127.6(8) . . ?
C30B C29 C34B 116.4(10) . . ?
C34A C29 C28 127.9(10) . . ?
C34A C29 C30A 119.5(12) . . ?
C34B C29 C28 115.8(8) . . ?
C29 C30A H30A 120.7 . . ?
C31A C30A C29 118.5(14) . . ?
C31A C30A H30A 120.7 . . ?
C29 C30B H30B 118.4 . . ?
C31B C30B C29 123.1(12) . . ?
C31B C30B H30B 118.4 . . ?
C30A C31A H31A 119.6 . . ?
C32A C31A C30A 120.9(14) . . ?
C32A C31A H31A 119.6 . . ?
C30B C31B H31B 120.4 . . ?
C30B C31B C32B 119.2(12) . . ?
C32B C31B H31B 120.4 . . ?
C31A C32A H32A 119.9 . . ?
C31A C32A C33A 120.2(12) . . ?
C33A C32A H32A 119.9 . . ?
C31B C32B H32B 120.1 . . ?
C33B C32B C31B 119.8(11) . . ?
C33B C32B H32B 120.1 . . ?
C32A C33A H33A 120.4 . . ?
C34A C33A C32A 119.2(13) . . ?
C34A C33A H33A 120.4 . . ?
C32B C33B H33B 120.2 . . ?
C32B C33B C34B 119.6(12) . . ?
C34B C33B H33B 120.2 . . ?
C29 C34A C33A 121.5(14) . . ?
C29 C34A H34A 119.2 . . ?
C33A C34A H34A 119.2 . . ?
C29 C34B H34B 119.2 . . ?
C33B C34B C29 121.7(12) . . ?
C33B C34B H34B 119.2 . . ?

loop_
_geom_bond_atom_site_label_1
_geom_bond_atom_site_label_2
_geom_bond_distance
_geom_bond_site_symmetry_2
_geom_bond_publ_flag
Co1 O1 2.062(3) 7_565 ?
Co1 O1 2.062(3) . ?
Co1 O6A 1.962(6) 7_565 ?
Co1 O6A 1.962(6) . ?
Co1 O6B 2.135(7) 7_565 ?
Co1 O6B 2.135(7) . ?
Co1 O8 2.167(3) . ?
Co1 O11 2.157(5) . ?
Co2 O5 2.042(3) 7_565 ?
Co2 O5 2.043(3) . ?
Co2 O8 2.101(3) . ?
Co2 O9 2.132(3) 7_565 ?
Co2 O9 2.132(3) . ?
Co2 O10 2.039(4) . ?
O1 C1 1.263(5) . ?
O2 C1 1.255(5) . ?
O3 C8 1.228(4) . ?
O4 C10 1.251(5) . ?
O5 C18 1.220(5) . ?
O6A C18 1.353(8) . ?
O6B C18 1.230(7) . ?
O7 C26 1.256(5) . ?
O9 H9A 0.8900 . ?
O9 H9B 0.7501 . ?
O10 H10A 1.0067 . ?
O10 H10B 1.0066 . ?
N1 H1 0.75(4) . ?
N1 C8 1.346(4) . ?
N1 C9 1.461(5) . ?
N2 H2 0.98(5) . ?
N2 C10 1.336(5) . ?
N2 C11 1.450(5) . ?
N3 C25 1.469(5) . ?
N3 C26 1.332(6) . ?
N3 C28 1.481(6) . ?
C1 C2 1.500(5) . ?
C2 C3 1.397(6) . ?
C2 C7 1.383(5) . ?
C3 H3 0.9500 . ?
C3 C4 1.388(5) . ?
C4 C5 1.392(5) . ?
C4 C10 1.490(5) . ?
C5 H5 0.9500 . ?
C5 C6 1.380(5) . ?
C6 C7 1.390(5) . ?
C6 C8 1.503(5) . ?
C7 H7 0.9500 . ?
C9 H9C 0.9900 . ?
C9 H9D 0.9900 . ?
C9 C15 1.519(5) 5_765 ?
C11 H11A 0.9900 . ?
C11 H11B 0.9900 . ?
C11 C12 1.514(5) . ?
C12 C13 1.368(6) . ?
C12 C17 1.388(6) . ?
C13 H13 0.9500 . ?
C13 C14 1.406(6) . ?
C14 H14 0.9500 . ?
C14 C15 1.375(5) . ?
C15 C16 1.383(6) . ?
C16 H16 0.9500 . ?
C16 C17 1.390(5) . ?
C17 H17 0.9500 . ?
C18 C19 1.494(5) . ?
C19 C20 1.390(5) . ?
C19 C24 1.371(5) . ?
C20 H20 0.9500 . ?
C20 C21 1.391(6) . ?
C21 H21 0.9500 . ?
C21 C22 1.378(6) . ?
C22 C23 1.383(5) . ?
C22 C25 1.503(5) . ?
C23 H23 0.9500 . ?
C23 C24 1.383(5) . ?
C24 H24 0.9500 . ?
C25 H25A 0.9900 . ?
C25 H25B 0.9900 . ?
C26 C27 1.474(6) . ?
C27 C27 1.322(8) 5_666 ?
C27 H27 0.9500 . ?
C28 H28A 0.9900 . ?
C28 H28B 0.9900 . ?
C28 C29 1.515(8) . ?
C29 C30A 1.413(18) . ?
C29 C30B 1.374(11) . ?
C29 C34A 1.331(18) . ?
C29 C34B 1.393(11) . ?
C30A H30A 0.9500 . ?
C30A C31A 1.365(11) . ?
C30B H30B 0.9500 . ?
C30B C31B 1.366(11) . ?
C31A H31A 0.9500 . ?
C31A C32A 1.353(12) . ?
C31B H31B 0.9500 . ?
C31B C32B 1.381(11) . ?
C32A H32A 0.9500 . ?
C32A C33A 1.374(12) . ?
C32B H32B 0.9500 . ?
C32B C33B 1.374(11) . ?
C33A H33A 0.9500 . ?
C33A C34A 1.366(11) . ?
C33B H33B 0.9500 . ?
C33B C34B 1.380(11) . ?
C34A H34A 0.9500 . ?
C34B H34B 0.9500 . ?

loop_
_geom_hbond_atom_site_label_D
_geom_hbond_atom_site_label_H
_geom_hbond_atom_site_label_A
_geom_hbond_distance_DH
_geom_hbond_distance_HA
_geom_hbond_distance_DA
_geom_hbond_angle_DHA
_geom_hbond_site_symmetry_A
_geom_hbond_publ_flag
O9 H9A O4 0.89 2.00 2.839(4) 156.6 4_455 yes
O10 H10A O1 1.01 1.76 2.667(5) 148.2 4_455 yes
O10 H10B O1 1.01 1.85 2.667(5) 135.7 6_556 yes
N1 H1 O7 0.75(4) 2.25(4) 2.995(4) 173(4) 2_664 yes
N2 H2 O7 0.98(5) 2.05(5) 3.002(4) 165(4) 2_664 yes
C5 H5 O7 0.95 2.10 3.020(4) 161.2 2_664 yes

loop_
_geom_torsion_atom_site_label_1
_geom_torsion_atom_site_label_2
_geom_torsion_atom_site_label_3
_geom_torsion_atom_site_label_4
_geom_torsion
_geom_torsion_site_symmetry_1
_geom_torsion_site_symmetry_2
_geom_torsion_site_symmetry_3
_geom_torsion_site_symmetry_4
_geom_torsion_publ_flag
Co1 O1 C1 O2 -27.3(8) . . . . ?
Co1 O1 C1 C2 151.7(3) . . . . ?
Co1 O6A C18 O5 42.6(12) . . . . ?
Co1 O6A C18 C19 -159.4(6) . . . . ?
Co1 O6B C18 O5 -56.1(12) . . . . ?
Co1 O6B C18 C19 149.7(5) . . . . ?
Co2 O5 C18 O6A -7.4(9) . . . . ?
Co2 O5 C18 O6B 42.1(9) . . . . ?
Co2 O5 C18 C19 -164.7(3) . . . . ?
O1 C1 C2 C3 -4.1(6) . . . . ?
O1 C1 C2 C7 176.9(4) . . . . ?
O2 C1 C2 C3 175.0(4) . . . . ?
O2 C1 C2 C7 -4.0(6) . . . . ?
O5 C18 C19 C20 -179.8(5) . . . . ?
O5 C18 C19 C24 -0.3(7) . . . . ?
O6A C18 C19 C20 21.5(8) . . . . ?
O6A C18 C19 C24 -159.0(7) . . . . ?
O6B C18 C19 C20 -24.8(9) . . . . ?
O6B C18 C19 C24 154.7(8) . . . . ?
O7 C26 C27 C27 -7.3(7) . . . 5_666 ?
N2 C11 C12 C13 -65.2(5) . . . . ?
N2 C11 C12 C17 116.5(4) . . . . ?
N3 C26 C27 C27 171.1(4) . . . 5_666 ?
N3 C28 C29 C30A -106.5(11) . . . . ?
N3 C28 C29 C30B -118.8(11) . . . . ?
N3 C28 C29 C34A 68(2) . . . . ?
N3 C28 C29 C34B 66(2) . . . . ?
C1 C2 C3 C4 -178.8(4) . . . . ?
C1 C2 C7 C6 177.6(4) . . . . ?
C2 C3 C4 C5 2.1(6) . . . . ?
C2 C3 C4 C10 -175.9(4) . . . . ?
C3 C2 C7 C6 -1.4(6) . . . . ?
C3 C4 C5 C6 -3.6(5) . . . . ?
C3 C4 C10 O4 -17.3(6) . . . . ?
C3 C4 C10 N2 160.7(4) . . . . ?
C4 C5 C6 C7 2.4(5) . . . . ?
C4 C5 C6 C8 -179.4(3) . . . . ?
C5 C4 C10 O4 164.7(4) . . . . ?
C5 C4 C10 N2 -17.3(6) . . . . ?
C5 C6 C7 C2 0.1(5) . . . . ?
C5 C6 C8 O3 -158.0(3) . . . . ?
C5 C6 C8 N1 22.3(5) . . . . ?
C7 C2 C3 C4 0.3(6) . . . . ?
C7 C6 C8 O3 20.1(5) . . . . ?
C7 C6 C8 N1 -159.5(3) . . . . ?
C8 N1 C9 C15 -146.1(4) . . . 5_765 ?
C8 C6 C7 C2 -178.1(3) . . . . ?
C9 N1 C8 O3 2.6(6) . . . . ?
C9 N1 C8 C6 -177.8(3) . . . . ?
C9 C15 C16 C17 -177.4(3) 5_765 . . . ?
C10 N2 C11 C12 146.1(4) . . . . ?
C10 C4 C5 C6 174.4(3) . . . . ?
C11 N2 C10 O4 -1.3(7) . . . . ?
C11 N2 C10 C4 -179.3(4) . . . . ?
C11 C12 C13 C14 -177.4(4) . . . . ?
C11 C12 C17 C16 177.5(3) . . . . ?
C12 C13 C14 C15 -0.1(6) . . . . ?
C13 C12 C17 C16 -0.8(6) . . . . ?
C13 C14 C15 C9 177.5(4) . . . 5_765 ?
C13 C14 C15 C16 -1.0(6) . . . . ?
C14 C15 C16 C17 1.1(5) . . . . ?
C15 C16 C17 C12 -0.2(6) . . . . ?
C17 C12 C13 C14 1.0(6) . . . . ?
C18 C19 C20 C21 179.2(5) . . . . ?
C18 C19 C24 C23 -178.5(4) . . . . ?
C19 C20 C21 C22 -0.8(8) . . . . ?
C20 C19 C24 C23 1.0(7) . . . . ?
C20 C21 C22 C23 1.3(7) . . . . ?
C20 C21 C22 C25 179.5(4) . . . . ?
C21 C22 C23 C24 -0.6(7) . . . . ?
C21 C22 C25 N3 40.7(6) . . . . ?
C22 C23 C24 C19 -0.5(7) . . . . ?
C23 C22 C25 N3 -141.1(4) . . . . ?
C24 C19 C20 C21 -0.3(7) . . . . ?
C25 N3 C26 O7 179.7(4) . . . . ?
C25 N3 C26 C27 1.3(6) . . . . ?
C25 N3 C28 C29 86.4(5) . . . . ?
C25 C22 C23 C24 -178.9(4) . . . . ?
C26 N3 C25 C22 71.1(5) . . . . ?
C26 N3 C28 C29 -98.8(5) . . . . ?
C28 N3 C25 C22 -114.4(4) . . . . ?
C28 N3 C26 O7 5.2(6) . . . . ?
C28 N3 C26 C27 -173.2(4) . . . . ?
C28 C29 C30A C31A 176.4(11) . . . . ?
C28 C29 C30B C31B -176.9(9) . . . . ?
C28 C29 C34A C33A -178.1(19) . . . . ?
C28 C29 C34B C33B 180(2) . . . . ?
C29 C30A C31A C32A -0.3(18) . . . . ?
C29 C30B C31B C32B -0.1(17) . . . . ?
C30A C29 C34A C33A -4(4) . . . . ?
C30A C31A C32A C33A 2.0(19) . . . . ?
C30B C29 C34B C33B 4(4) . . . . ?
C30B C31B C32B C33B -1(2) . . . . ?
C31A C32A C33A C34A -4(3) . . . . ?
C31B C32B C33B C34B 3(3) . . . . ?
C32A C33A C34A C29 5(5) . . . . ?
C32B C33B C34B C29 -5(4) . . . . ?
C34A C29 C30A C31A 1(3) . . . . ?
C34B C29 C30B C31B -2(2) . . . . ?

loop_
_smtbx_masks_void_nr
_smtbx_masks_void_average_x
_smtbx_masks_void_average_y
_smtbx_masks_void_average_z
_smtbx_masks_void_volume
_smtbx_masks_void_count_electrons
_smtbx_masks_void_content
1 -0.205 -0.359 0.852 2464.7 499.4 '8 DMF,16 H2O'
